data_7249071
loop_
_publ_author_name
'Li, Tian-Miao'
'Hu, Li-Yuan'
'Zou, Xin'
'Wang, Jun-Yi'
'Ni, Sheng'
'Liu, Lei'
'Xiao, Xunwen'
'Luo, Xu-Feng'

_publ_section_title
;
 Hybridization of short-range and long-range charge transfer boosts
 room-temperature phosphorescence performance
;
_journal_issue 31
_journal_name_full 'RSC Advances'
_journal_page_first 22763
_journal_page_last 22768
_journal_paper_doi 10.1039/D4RA03283G
_journal_volume 14
_journal_year 2024
_chemical_formula_moiety '0.07(C42 H21 Br4 N3)'
_chemical_formula_sum 'C2.847 H1.424 Br0.271 N0.203'
_chemical_formula_weight 60.15
_space_group_crystal_system triclinic
_space_group_IT_number 2
_space_group_name_Hall '-P 1'
_space_group_name_H-M_alt 'P -1'
_symmetry_Int_Tables_number 2
_audit_creation_date 2024-03-08
_audit_creation_method
;
Olex2 1.2
(compiled 2018.05.29 svn.r3508 for OlexSys, GUI svn.r5506)
;
_audit_update_record
;
2024-03-08 deposited with the CCDC.	2024-07-07 downloaded from the CCDC.
;
_cell_angle_alpha 90
_cell_angle_beta 90
_cell_angle_gamma 103.425(9)
_cell_formula_units_Z 59
_cell_length_a 8.565(3)
_cell_length_b 15.216(6)
_cell_length_c 30.113(11)
_cell_measurement_reflns_used 3613
_cell_measurement_temperature 273.15
_cell_measurement_theta_max 25.18
_cell_measurement_theta_min 2.45
_cell_volume 3817(2)
_computing_cell_refinement 'SAINT v8.37A (Bruker, 2015)'
_computing_data_reduction 'SAINT v8.37A (Bruker, 2015)'
_computing_molecular_graphics 'Olex2 (Dolomanov et al., 2009)'
_computing_publication_material 'Olex2 (Dolomanov et al., 2009)'
_computing_structure_refinement 'olex2.refine (Bourhis et al., 2015)'
_diffrn_ambient_temperature 273.15
_diffrn_measured_fraction_theta_full 0.9995
_diffrn_measured_fraction_theta_max 0.9995
_diffrn_measurement_device_type 'Bruker APEX-II CCD'
_diffrn_measurement_method '\f and \w scans'
_diffrn_radiation_type 'Mo K\a'
_diffrn_radiation_wavelength 0.71073
_diffrn_reflns_av_R_equivalents 0.7436
_diffrn_reflns_av_unetI/netI 0.4573
_diffrn_reflns_limit_h_max 10
_diffrn_reflns_limit_h_min -10
_diffrn_reflns_limit_k_max 18
_diffrn_reflns_limit_k_min -18
_diffrn_reflns_limit_l_max 36
_diffrn_reflns_limit_l_min -36
_diffrn_reflns_number 106403
_diffrn_reflns_theta_full 25.0272
_diffrn_reflns_theta_max 25.03
_diffrn_reflns_theta_min 2.03
_diffrn_standards_number 0
_exptl_absorpt_coefficient_mu 4.249
_exptl_absorpt_correction_T_max 0.7452
_exptl_absorpt_correction_T_min 0.4672
_exptl_absorpt_correction_type none
_exptl_absorpt_process_details
;
SADABS-2016/2 (Bruker,2016/2) was used for absorption correction.
wR2(int) was 0.1684 before and 0.1000 after correction.
The Ratio of minimum to maximum transmission is 0.6269.
The \l/2 correction factor is Not present.
;
_exptl_crystal_density_diffrn 1.5438
_exptl_crystal_density_method 'not measured'
_exptl_crystal_description BLOCK
_exptl_crystal_F_000 1732.3051
_refine_diff_density_max 1.6472
_refine_diff_density_min -1.7879
_refine_diff_density_rms 0.4047
_refine_ls_d_res_high 0.8400
_refine_ls_d_res_low 10.0375
_refine_ls_goodness_of_fit_ref 0.9919
_refine_ls_hydrogen_treatment constr
_refine_ls_matrix_type full
_refine_ls_number_constraints 84
_refine_ls_number_parameters 883
_refine_ls_number_reflns 13464
_refine_ls_number_restraints 0
_refine_ls_restrained_S_all 0.9919
_refine_ls_R_factor_all 0.3125
_refine_ls_R_factor_gt 0.0795
_refine_ls_shift/su_max 0.0000
_refine_ls_shift/su_mean 0.0000
_refine_ls_structure_factor_coef Fsqd
_refine_ls_weighting_details 'w=1/[\s^2^(Fo^2^)+(0.0517P)^2^] where P=(Fo^2^+2Fc^2^)/3'
_refine_ls_weighting_scheme calc
_refine_ls_wR_factor_gt 0.1230
_refine_ls_wR_factor_ref 0.2066
_reflns_Friedel_coverage 0.0
_reflns_limit_h_max 10
_reflns_limit_h_min -10
_reflns_limit_k_max 18
_reflns_limit_k_min -18
_reflns_limit_l_max 35
_reflns_limit_l_min 0
_reflns_number_gt 3609
_reflns_number_total 13464
_reflns_threshold_expression I>=2u(I)
_cod_data_source_file d4ra03283g2.cif
_cod_data_source_block 2222_a
_cod_database_code 7249071
_olex2_refinement_description
;
1. Fixed Uiso
 At 1.2 times of:
  All C(H) groups
2.a Aromatic/amide H refined with riding coordinates:
 C00E(H00E), C00O(H00O), C00R(H00R), C00T(H00T), C014(H014), C019(H019),
 C01A(H01A), C01B(H01B), C01D(H01D), C01J(H01J), C01K(H01K), C01L(H01L),
 C01M(H01M), C01P(H01P), C01Q(H01Q), C01R(H01R), C01S(H01S), C01T(H01T),
 C01V(H01V), C01W(H01W), C01X(H01X), C01Y(H01Y), C01Z(H01Z), C021(H021),
 C022(H022), C025(H025), C027(H027), C029(H029), C02A(H02A), C02B(H02B),
 C02C(H02C), C02D(H02D), C02E(H02E), C02F(H02F), C02G(H02G), C02H(H02H),
 C02K(H02K), C02M(H02M), C02P(H02P), C02S(H02S), C02T(H02T), C02U(H02U)
;
_olex2_submission_special_instructions 'No special instructions were received'

loop_
_space_group_symop_id
_space_group_symop_operation_xyz
1 x,y,z
2 -x,-y,-z

loop_
_atom_site_label
_atom_site_type_symbol
_atom_site_fract_x
_atom_site_fract_y
_atom_site_fract_z
_atom_site_U_iso_or_equiv
_atom_site_adp_type
_atom_site_occupancy
_atom_site_refinement_flags_posn
Br01 Br 0.94926(19) 0.54522(10) 0.11974(5) 0.0789(5) Uani 1.000000 .
Br02 Br 0.44942(19) 0.54523(11) 0.38020(5) 0.0788(5) Uani 1.000000 .
Br03 Br -0.2014(2) 0.14753(11) 0.22369(7) 0.1202(8) Uani 1.000000 .
Br04 Br 0.2990(2) 0.14745(11) 0.27622(7) 0.1210(8) Uani 1.000000 .
Br05 Br 1.6139(2) 1.04489(12) 0.36176(7) 0.1284(8) Uani 1.000000 .
Br06 Br 1.1134(2) 1.04501(12) 0.13845(7) 0.1269(8) Uani 1.000000 .
Br07 Br 0.1820(2) 0.98236(14) 0.01385(7) 0.1256(8) Uani 1.000000 .
Br08 Br 0.6820(2) 0.98241(15) 0.48615(7) 0.1276(8) Uani 1.000000 .
N009 N 1.0430(13) 0.7430(7) 0.3942(3) 0.048(3) Uani 1.000000 .
N00A N 1.1179(12) 0.4667(8) 0.4507(4) 0.049(3) Uani 1.000000 .
N00B N 0.6192(14) 0.4666(9) 0.0491(4) 0.061(3) Uani 1.000000 .
N00C N 0.5408(14) 0.7419(8) 0.1054(3) 0.055(3) Uani 1.000000 .
C00D C 0.6771(17) 0.8898(9) 0.0992(4) 0.050(4) Uani 1.000000 .
C00E C 1.0067(14) 0.5632(8) 0.2562(4) 0.044(3) Uani 1.000000 .
H00E H 1.0764(14) 0.5986(8) 0.2763(4) 0.053(4) Uiso 1.000000 R
C00F C 0.9420(18) 0.7891(10) 0.4156(4) 0.045(4) Uani 1.000000 .
C00G C 0.2796(14) 0.4356(10) 0.2595(5) 0.045(4) Uani 1.000000 .
N00H N 0.3470(13) 0.4631(7) 0.1866(4) 0.054(3) Uani 1.000000 .
N00I N 0.8461(13) 0.4635(8) 0.3141(4) 0.058(3) Uani 1.000000 .
C00J C 1.0199(17) 0.8791(10) 0.4188(4) 0.050(4) Uani 1.000000 .
C00K C 1.1797(15) 0.8893(10) 0.4004(4) 0.049(4) Uani 1.000000 .
C00L C 0.6747(16) 0.3695(9) 0.2668(5) 0.049(4) Uani 1.000000 .
C00M C 0.5209(15) 0.8792(10) 0.0801(4) 0.049(4) Uani 1.000000 .
C00N C 0.7835(16) 0.4348(9) 0.2415(5) 0.045(4) Uani 1.000000 .
C00O C 0.5067(16) 0.5635(9) 0.2438(4) 0.050(4) Uani 1.000000 .
H00O H 0.5744(16) 0.5995(9) 0.2234(4) 0.060(4) Uiso 1.000000 R
C00P C 0.4411(17) 0.7901(10) 0.0847(4) 0.046(3) Uani 1.000000 .
C00Q C 1.1801(16) 0.6200(11) 0.4660(5) 0.059(4) Uani 1.000000 .
C00R C 0.9339(14) 0.5968(10) 0.3581(4) 0.054(4) Uani 1.000000 .
H00R H 0.8863(14) 0.6262(10) 0.3368(4) 0.065(5) Uiso 1.000000 R
C00S C 0.3851(16) 0.4914(9) 0.2303(5) 0.046(4) Uani 1.000000 .
C00T C 0.8231(19) 0.7872(9) 0.1326(4) 0.071(4) Uani 1.000000 .
H00T H 0.8301(19) 0.7290(9) 0.1402(4) 0.085(5) Uiso 1.000000 R
C00U C 1.0432(16) 0.5121(12) 0.4209(5) 0.056(4) Uani 1.000000 .
C00V C 1.2056(15) 0.5329(11) 0.4793(4) 0.053(4) Uani 1.000000 .
C00W C 0.5451(16) 0.5118(11) 0.0780(5) 0.055(4) Uani 1.000000 .
C00X C 0.4162(14) 0.5028(10) 0.1467(5) 0.049(4) Uani 1.000000 .
C00Y C 0.9156(15) 0.5033(10) 0.3533(5) 0.053(4) Uani 1.000000 .
C00Z C 0.5044(16) 0.3673(10) 0.1033(5) 0.053(4) Uani 1.000000 .
C010 C 0.4775(15) 0.4577(10) 0.1126(5) 0.048(4) Uani 1.000000 .
C011 C 1.0158(14) 0.6481(9) 0.3916(5) 0.044(3) Uani 1.000000 .
C012 C 0.5161(15) 0.6468(10) 0.1070(5) 0.050(4) Uani 1.000000 .
C013 C 0.7146(17) 0.3886(10) 0.3117(5) 0.053(4) Uani 1.000000 .
C014 C 0.4351(14) 0.5981(9) 0.1415(4) 0.050(4) Uani 1.000000 .
H014 H 0.3896(14) 0.6288(9) 0.1627(4) 0.060(4) Uiso 1.000000 R
C015 C 1.1865(17) 0.8034(10) 0.3865(4) 0.052(4) Uani 1.000000 .
C016 C 0.8850(16) 0.4931(9) 0.2708(5) 0.048(4) Uani 1.000000 .
C017 C 0.6815(17) 0.8033(10) 0.1131(4) 0.053(4) Uani 1.000000 .
C018 C 0.5788(16) 0.6040(10) 0.0730(5) 0.051(4) Uani 1.000000 .
C019 C 0.6302(18) 0.3396(10) 0.3458(5) 0.065(4) Uani 1.000000 .
H019 H 0.6570(18) 0.3541(10) 0.3753(5) 0.078(5) Uiso 1.000000 R
C01A C 1.3094(16) 0.5267(10) 0.5144(5) 0.063(4) Uani 1.000000 .
H01A H 1.3245(16) 0.4711(10) 0.5239(5) 0.076(5) Uiso 1.000000 R
C01B C 1.0235(14) 0.5799(8) 0.2113(5) 0.057(4) Uani 1.000000 .
H01B H 1.1011(14) 0.6285(8) 0.2006(5) 0.068(5) Uiso 1.000000 R
C01C C 0.6815(16) 0.6185(11) 0.0342(4) 0.049(4) Uani 1.000000 .
C01D C 0.8053(16) 0.4514(9) 0.1970(5) 0.054(4) Uani 1.000000 .
H01D H 0.7400(16) 0.4139(9) 0.1766(5) 0.065(5) Uiso 1.000000 R
C01E C 1.0072(15) 0.3675(10) 0.3971(5) 0.050(4) Uani 1.000000 .
C01F C 0.4666(16) 0.2462(9) 0.2912(6) 0.066(4) Uani 1.000000 .
C01G C 0.9763(15) 0.4570(9) 0.3858(5) 0.046(4) Uani 1.000000 .
C01H C 1.0978(16) 0.3758(10) 0.4363(5) 0.055(4) Uani 1.000000 .
C01I C 0.5969(16) 0.3767(12) 0.0646(5) 0.053(4) Uani 1.000000 .
C01J C 1.3565(18) 0.6885(13) 0.5231(5) 0.082(5) Uani 1.000000 .
H01J H 1.4037(18) 0.7401(13) 0.5391(5) 0.098(6) Uiso 1.000000 R
C01K C 0.3035(17) 0.4501(9) 0.3045(5) 0.058(4) Uani 1.000000 .
H01K H 0.2406(17) 0.4118(9) 0.3250(5) 0.069(5) Uiso 1.000000 R
C01L C 0.9428(18) 0.9383(10) 0.4408(4) 0.067(4) Uani 1.000000 .
H01L H 0.9957(18) 0.9983(10) 0.4453(4) 0.080(5) Uiso 1.000000 R
C01M C 0.8838(18) 0.6057(15) -0.0345(5) 0.087(6) Uani 1.000000 .
H01M H 0.9555(18) 0.6044(15) -0.0575(5) 0.104(7) Uiso 1.000000 R
C01N C 1.0779(17) 0.6046(10) 0.4263(5) 0.056(4) Uani 1.000000 .
C01O C 0.1750(17) 0.3711(9) 0.2333(6) 0.056(4) Uani 1.000000 .
C01P C 1.3258(18) 0.7871(9) 0.3671(4) 0.067(4) Uani 1.000000 .
H01P H 1.3329(18) 0.7292(9) 0.3589(4) 0.080(5) Uiso 1.000000 R
C01Q C 0.2094(18) 0.8159(13) 0.0509(5) 0.079(5) Uani 1.000000 .
H01Q H 0.1031(18) 0.7960(13) 0.0420(5) 0.095(6) Uiso 1.000000 R
C01R C 0.6523(17) 0.3065(13) 0.0447(5) 0.078(5) Uani 1.000000 .
H01R H 0.7110(17) 0.3149(13) 0.0185(5) 0.094(6) Uiso 1.000000 R
C01S C 0.7124(17) 0.8180(13) 0.4497(5) 0.071(5) Uani 1.000000 .
H01S H 0.6076(17) 0.7980(13) 0.4599(5) 0.085(5) Uiso 1.000000 R
C01T C 0.4678(15) 0.2840(11) 0.1240(4) 0.061(4) Uani 1.000000 .
H01T H 0.4071(15) 0.2748(11) 0.1499(4) 0.073(5) Uiso 1.000000 R
C01U C 0.7053(18) 0.5330(13) 0.0205(5) 0.062(4) Uani 1.000000 .
C01V C 0.4414(19) 0.9374(9) 0.0589(4) 0.065(4) Uani 1.000000 .
H01V H 0.4923(19) 0.9978(9) 0.0546(4) 0.078(5) Uiso 1.000000 R
C01W C 0.7853(18) 0.7563(10) 0.4292(4) 0.063(4) Uani 1.000000 .
H01W H 0.7318(18) 0.6963(10) 0.4249(4) 0.075(5) Uiso 1.000000 R
C01X C 0.7538(18) 0.6938(11) 0.0110(5) 0.069(5) Uani 1.000000 .
H01X H 0.7338(18) 0.7497(11) 0.0181(5) 0.082(5) Uiso 1.000000 R
C01Y C 0.8100(18) 0.5252(11) -0.0135(5) 0.068(4) Uani 1.000000 .
H01Y H 0.8297(18) 0.4699(11) -0.0219(5) 0.082(5) Uiso 1.000000 R
C01Z C 0.5054(19) 0.2688(10) 0.3351(6) 0.080(5) Uani 1.000000 .
H01Z H 0.4454(19) 0.2352(10) 0.3577(6) 0.096(6) Uiso 1.000000 R
C020 C 0.9209(17) 0.5217(11) 0.1822(4) 0.058(4) Uani 1.000000 .
C021 C 0.5508(17) 0.2959(10) 0.2566(5) 0.059(4) Uani 1.000000 .
H021 H 0.5247(17) 0.2802(10) 0.2272(5) 0.071(5) Uiso 1.000000 R
C022 C 0.5221(14) 0.5788(8) 0.2882(5) 0.050(4) Uani 1.000000 .
H022 H 0.5999(14) 0.6275(8) 0.2987(5) 0.060(4) Uiso 1.000000 R
C023 C 0.2165(17) 0.3895(10) 0.1885(6) 0.056(4) Uani 1.000000 .
C024 C 0.289(2) 0.9049(13) 0.0445(5) 0.076(5) Uani 1.000000 .
C025 C 0.2865(19) 0.7574(10) 0.0704(5) 0.066(4) Uani 1.000000 .
H025 H 0.2359(19) 0.6967(10) 0.0739(5) 0.079(5) Uiso 1.000000 R
C027 C 0.1280(18) 0.3394(10) 0.1546(5) 0.064(4) Uani 1.000000 .
H027 H 0.1508(18) 0.3543(10) 0.1249(5) 0.077(5) Uiso 1.000000 R
C028 C 0.9382(16) 0.9455(10) 0.1270(5) 0.067(4) Uani 1.000000 .
C029 C 0.9687(15) 0.2849(11) 0.3761(5) 0.066(4) Uani 1.000000 .
H029 H 0.9083(15) 0.2772(11) 0.3501(5) 0.080(5) Uiso 1.000000 R
C02A C 0.8045(18) 0.9613(9) 0.1055(4) 0.071(4) Uani 1.000000 .
H02A H 0.8016(18) 1.0188(9) 0.0958(4) 0.085(5) Uiso 1.000000 R
C02B C 0.6154(19) 0.2243(11) 0.0661(7) 0.094(6) Uani 1.000000 .
H02B H 0.6513(19) 0.1759(11) 0.0544(7) 0.112(7) Uiso 1.000000 R
C02C C 1.4499(18) 0.8598(11) 0.3607(5) 0.084(5) Uani 1.000000 .
H02C H 1.5446(18) 0.8515(11) 0.3482(5) 0.101(6) Uiso 1.000000 R
C02D C 1.3887(16) 0.6063(13) 0.5345(5) 0.078(5) Uani 1.000000 .
H02D H 1.4654(16) 0.6047(13) 0.5562(5) 0.093(6) Uiso 1.000000 R
C02E C 1.2565(18) 0.6944(11) 0.4887(5) 0.072(5) Uani 1.000000 .
H02E H 1.2404(18) 0.7506(11) 0.4806(5) 0.087(5) Uiso 1.000000 R
C02F C 0.0050(18) 0.2667(10) 0.1661(6) 0.078(5) Uani 1.000000 .
H02F H -0.0527(18) 0.2300(10) 0.1442(6) 0.094(6) Uiso 1.000000 R
C02G C 1.3075(18) 0.9613(9) 0.3936(4) 0.059(4) Uani 1.000000 .
H02G H 1.3048(18) 1.0191(9) 0.4030(4) 0.071(5) Uiso 1.000000 R
C02H C 0.9485(18) 0.8593(11) 0.1397(5) 0.083(5) Uani 1.000000 .
H02H H 1.0415(18) 0.8507(11) 0.1533(5) 0.100(6) Uiso 1.000000 R
C02I C -0.0319(15) 0.2489(9) 0.2101(7) 0.068(5) Uani 1.000000 .
C02J C 0.4212(18) 0.5217(11) 0.3184(4) 0.060(4) Uani 1.000000 .
C02K C 1.1518(16) 0.3045(11) 0.4544(5) 0.076(5) Uani 1.000000 .
H02K H 1.2123(16) 0.3121(11) 0.4803(5) 0.091(6) Uiso 1.000000 R
C02L C 0.787(2) 0.9066(13) 0.4556(5) 0.078(5) Uani 1.000000 .
C02M C 0.854(2) 0.6863(13) -0.0221(6) 0.089(5) Uani 1.000000 .
H02M H 0.905(2) 0.7383(13) -0.0373(6) 0.106(7) Uiso 1.000000 R
C02O C 1.4389(18) 0.9447(11) 0.3723(5) 0.080(5) Uani 1.000000 .
C02P C 0.0558(18) 0.2984(11) 0.2445(5) 0.070(4) Uani 1.000000 .
H02P H 0.0337(18) 0.2824(11) 0.2740(5) 0.084(5) Uiso 1.000000 R
C02S C 0.526(2) 0.2130(11) 0.1044(7) 0.094(5) Uani 1.000000 .
H02S H 0.503(2) 0.1567(11) 0.1180(7) 0.113(7) Uiso 1.000000 R
C02T C 1.114(2) 0.2222(12) 0.4331(7) 0.109(7) Uani 1.000000 .
H02T H 1.149(2) 0.1736(12) 0.4446(7) 0.130(8) Uiso 1.000000 R
C02U C 1.023(2) 0.2120(11) 0.3948(7) 0.107(6) Uani 1.000000 .
H02U H 0.997(2) 0.1559(11) 0.3809(7) 0.129(7) Uiso 1.000000 R

loop_
_atom_site_aniso_label
_atom_site_aniso_U_11
_atom_site_aniso_U_22
_atom_site_aniso_U_33
_atom_site_aniso_U_12
_atom_site_aniso_U_13
_atom_site_aniso_U_23
Br01 0.0898(13) 0.0870(13) 0.0598(11) 0.0204(10) -0.0025(9) -0.0006(9)
Br02 0.0882(13) 0.0889(13) 0.0594(11) 0.0210(10) 0.0025(9) -0.0010(9)
Br03 0.0938(14) 0.0575(12) 0.193(2) -0.0152(10) 0.0304(13) -0.0075(12)
Br04 0.0920(14) 0.0597(12) 0.195(2) -0.0154(10) -0.0299(14) 0.0063(12)
Br05 0.0745(13) 0.0840(14) 0.217(2) -0.0015(11) 0.0313(14) 0.0304(14)
Br06 0.0776(14) 0.0838(14) 0.210(2) -0.0008(11) -0.0310(14) -0.0297(14)
Br07 0.0979(15) 0.164(2) 0.1348(18) 0.0711(14) -0.0047(12) 0.0583(15)
Br08 0.1015(15) 0.164(2) 0.1372(18) 0.0722(15) 0.0075(13) -0.0592(15)
N009 0.048(8) 0.037(8) 0.062(8) 0.016(7) 0.003(6) -0.004(6)
N00A 0.050(8) 0.056(9) 0.043(8) 0.014(7) -0.006(6) -0.003(7)
N00B 0.057(9) 0.064(11) 0.057(9) 0.003(8) 0.005(7) -0.007(9)
N00C 0.047(8) 0.048(9) 0.068(9) 0.006(7) -0.010(6) 0.001(7)
C00D 0.056(11) 0.034(10) 0.059(10) 0.005(8) -0.005(8) 0.001(8)
C00E 0.050(10) 0.032(9) 0.046(10) -0.002(7) -0.013(8) 0.002(7)
C00F 0.053(11) 0.043(10) 0.046(9) 0.025(9) -0.015(8) 0.014(8)
C00G 0.014(8) 0.063(11) 0.057(11) 0.008(7) 0.007(8) 0.003(10)
N00H 0.060(9) 0.041(8) 0.053(9) -0.005(6) 0.002(7) -0.004(7)
N00I 0.060(9) 0.050(8) 0.059(10) 0.006(7) 0.008(8) -0.000(8)
C00J 0.052(10) 0.045(10) 0.056(10) 0.021(9) -0.000(8) -0.022(8)
C00K 0.024(9) 0.047(10) 0.079(11) 0.012(8) -0.006(8) -0.013(8)
C00L 0.051(10) 0.031(9) 0.067(12) 0.013(8) -0.002(9) -0.012(9)
C00M 0.030(9) 0.046(10) 0.073(11) 0.014(8) -0.005(7) 0.021(8)
C00N 0.047(10) 0.039(10) 0.052(11) 0.017(8) -0.009(9) 0.000(9)
C00O 0.064(10) 0.056(10) 0.032(9) 0.019(9) 0.012(8) 0.008(8)
C00P 0.041(10) 0.061(11) 0.039(9) 0.020(9) 0.012(8) -0.004(8)
C00Q 0.059(11) 0.069(12) 0.041(11) 0.001(9) 0.011(9) 0.018(10)
C00R 0.037(9) 0.069(12) 0.051(10) 0.001(8) -0.005(7) -0.023(9)
C00S 0.033(9) 0.035(9) 0.071(12) 0.010(7) -0.006(9) -0.016(9)
C00T 0.076(12) 0.045(11) 0.087(12) 0.005(10) -0.004(10) -0.006(9)
C00U 0.055(10) 0.086(14) 0.026(10) 0.015(10) 0.011(8) 0.024(10)
C00V 0.032(9) 0.091(13) 0.030(9) 0.002(9) -0.001(7) 0.002(9)
C00W 0.038(9) 0.060(13) 0.062(12) 0.004(8) 0.015(8) -0.005(11)
C00X 0.037(9) 0.064(11) 0.044(10) 0.007(8) 0.006(7) 0.020(9)
C00Y 0.062(10) 0.048(11) 0.041(10) -0.001(8) -0.003(8) -0.016(9)
C00Z 0.051(10) 0.057(12) 0.048(11) 0.008(8) -0.001(8) -0.008(9)
C010 0.035(9) 0.060(11) 0.049(10) 0.007(8) 0.008(7) -0.018(9)
C011 0.046(9) 0.026(9) 0.060(10) 0.009(7) 0.003(8) 0.010(8)
C012 0.061(10) 0.051(11) 0.035(9) 0.007(8) 0.012(8) 0.001(9)
C013 0.048(10) 0.050(11) 0.060(12) 0.010(8) 0.011(9) 0.010(10)
C014 0.049(9) 0.047(10) 0.053(10) 0.010(7) -0.003(8) 0.011(8)
C015 0.034(10) 0.042(10) 0.079(11) 0.005(9) -0.006(8) 0.011(8)
C016 0.048(10) 0.031(9) 0.060(11) 0.002(7) -0.000(9) -0.006(9)
C017 0.048(11) 0.056(11) 0.053(10) 0.011(9) -0.019(8) -0.012(8)
C018 0.066(11) 0.042(11) 0.044(11) 0.010(8) -0.009(9) 0.011(9)
C019 0.065(11) 0.062(11) 0.064(12) 0.003(9) 0.003(9) 0.004(10)
C01A 0.054(10) 0.068(12) 0.065(11) 0.009(9) 0.008(9) 0.027(9)
C01B 0.033(9) 0.053(10) 0.083(12) 0.005(7) -0.016(9) 0.016(9)
C01C 0.061(10) 0.058(11) 0.027(9) 0.015(9) -0.002(8) 0.003(9)
C01D 0.048(10) 0.041(10) 0.074(12) 0.012(8) -0.022(9) -0.017(9)
C01E 0.046(9) 0.046(11) 0.059(11) 0.013(8) 0.011(8) 0.015(9)
C01F 0.051(10) 0.042(10) 0.094(13) -0.010(8) 0.013(10) 0.006(10)
C01G 0.050(9) 0.054(11) 0.041(10) 0.028(8) 0.006(7) 0.022(9)
C01H 0.062(11) 0.053(12) 0.052(11) 0.015(9) 0.009(8) -0.002(9)
C01I 0.045(10) 0.065(13) 0.044(11) 0.001(9) -0.005(8) -0.003(10)
C01J 0.073(12) 0.110(16) 0.065(13) 0.028(11) -0.022(9) -0.021(11)
C01K 0.056(11) 0.045(10) 0.075(13) 0.018(8) 0.003(9) 0.013(9)
C01L 0.065(11) 0.065(11) 0.074(11) 0.023(10) 0.013(9) -0.027(9)
C01M 0.079(13) 0.111(16) 0.050(11) -0.020(13) 0.012(9) -0.003(13)
C01N 0.080(11) 0.034(10) 0.049(11) 0.003(8) 0.008(9) 0.002(8)
C01O 0.059(11) 0.025(9) 0.079(14) 0.004(8) -0.005(10) 0.016(9)
C01P 0.060(11) 0.037(10) 0.103(12) 0.009(9) 0.022(9) 0.010(9)
C01Q 0.049(11) 0.104(15) 0.085(13) 0.015(12) -0.006(9) -0.011(12)
C01R 0.093(13) 0.071(13) 0.072(12) 0.022(11) 0.004(9) -0.026(11)
C01S 0.045(11) 0.102(15) 0.068(11) 0.021(11) 0.016(8) 0.005(11)
C01T 0.053(10) 0.052(11) 0.070(11) -0.004(9) 0.021(8) -0.002(10)
C01U 0.047(11) 0.091(15) 0.054(11) 0.025(10) -0.009(9) -0.020(11)
C01V 0.074(12) 0.065(11) 0.063(11) 0.030(10) 0.008(9) -0.003(9)
C01W 0.043(10) 0.072(12) 0.066(11) 0.001(9) -0.001(8) 0.000(9)
C01X 0.069(12) 0.087(14) 0.053(11) 0.025(10) 0.011(9) 0.009(10)
C01Y 0.052(11) 0.089(14) 0.074(12) 0.040(10) -0.005(9) -0.022(10)
C01Z 0.088(14) 0.046(11) 0.105(16) 0.013(10) 0.008(12) 0.009(11)
C020 0.037(9) 0.088(12) 0.049(10) 0.013(9) -0.008(8) -0.002(9)
C021 0.072(11) 0.054(10) 0.054(11) 0.019(9) -0.018(9) -0.007(9)
C022 0.054(10) 0.031(9) 0.063(11) 0.008(7) 0.001(9) -0.007(8)
C023 0.053(11) 0.053(11) 0.063(12) 0.015(9) -0.001(10) 0.007(10)
C024 0.079(14) 0.099(15) 0.065(12) 0.048(12) -0.013(10) 0.008(11)
C025 0.055(12) 0.072(12) 0.066(11) 0.006(10) 0.015(9) -0.006(9)
C027 0.069(11) 0.058(11) 0.072(12) 0.026(9) -0.001(10) -0.015(10)
C028 0.052(11) 0.068(12) 0.073(11) -0.001(9) -0.013(8) -0.018(9)
C029 0.061(11) 0.055(11) 0.080(12) 0.006(9) -0.007(8) 0.014(10)
C02A 0.079(12) 0.046(10) 0.088(12) 0.013(10) -0.029(10) -0.005(8)
C02B 0.100(15) 0.047(13) 0.128(18) 0.006(11) 0.010(13) -0.029(12)
C02C 0.082(13) 0.039(11) 0.139(15) 0.027(10) 0.046(11) 0.021(10)
C02D 0.042(10) 0.107(15) 0.074(12) -0.003(11) -0.011(8) -0.023(12)
C02E 0.068(12) 0.085(14) 0.060(12) 0.010(10) 0.006(9) -0.011(10)
C02F 0.079(13) 0.034(10) 0.112(16) -0.008(9) 0.020(11) -0.019(10)
C02G 0.060(11) 0.042(10) 0.072(11) 0.006(9) 0.013(9) -0.013(8)
C02H 0.070(13) 0.060(12) 0.127(15) 0.032(10) -0.025(10) -0.015(11)
C02I 0.033(9) 0.049(10) 0.111(15) -0.013(7) 0.029(10) 0.007(11)
C02J 0.060(11) 0.075(12) 0.049(10) 0.027(9) 0.011(9) 0.012(9)
C02K 0.078(12) 0.056(11) 0.096(14) 0.021(10) -0.013(9) 0.040(11)
C02L 0.084(14) 0.092(14) 0.067(12) 0.043(12) 0.020(10) 0.004(11)
C02M 0.088(15) 0.078(15) 0.088(16) -0.005(11) -0.005(12) 0.005(12)
C02O 0.062(12) 0.089(15) 0.093(13) 0.023(11) 0.020(10) 0.014(11)
C02P 0.067(12) 0.061(12) 0.087(13) 0.023(9) -0.002(10) -0.000(10)
C02S 0.111(15) 0.051(12) 0.124(16) 0.025(11) 0.021(12) 0.025(12)
C02T 0.110(16) 0.054(14) 0.16(2) 0.024(12) -0.006(14) 0.030(14)
C02U 0.131(17) 0.045(12) 0.144(18) 0.017(11) -0.020(14) -0.010(12)

loop_
_atom_type_symbol
_atom_type_scat_dispersion_real
_atom_type_scat_dispersion_imag
_atom_type_scat_Cromer_Mann_a1
_atom_type_scat_Cromer_Mann_a2
_atom_type_scat_Cromer_Mann_a3
_atom_type_scat_Cromer_Mann_a4
_atom_type_scat_Cromer_Mann_b1
_atom_type_scat_Cromer_Mann_b2
_atom_type_scat_Cromer_Mann_b3
_atom_type_scat_Cromer_Mann_b4
_atom_type_scat_Cromer_Mann_c
_atom_type_scat_source
_atom_type_scat_dispersion_source
H 0.00000 0.00000 0.49300 0.32291 0.14019 0.04081 10.51090 26.12570 3.14236 57.79970 0.0030380000826 'International Tables Volume C Table 6.1.1.4 (pp. 500-502)' 'Henke, Gullikson and Davis, At. Data and Nucl. Data Tables, 1993, 54, 2'
C 0.00347 0.00161 2.31000 1.02000 1.58860 0.86500 20.84390 10.20750 0.56870 51.65120 0.215599998832 'International Tables Volume C Table 6.1.1.4 (pp. 500-502)' 'Henke, Gullikson and Davis, At. Data and Nucl. Data Tables, 1993, 54, 2'
Br -0.28346 2.55990 17.17890 5.23580 5.63770 3.98510 2.17230 16.57960 0.26090 41.43280 2.95569992065 'International Tables Volume C Table 6.1.1.4 (pp. 500-502)' 'Henke, Gullikson and Davis, At. Data and Nucl. Data Tables, 1993, 54, 2'
N 0.00653 0.00323 12.21260 3.13220 2.01250 1.16630 0.00570 9.89330 28.99750 0.58260 -11.5290002823 'International Tables Volume C Table 6.1.1.4 (pp. 500-502)' 'Henke, Gullikson and Davis, At. Data and Nucl. Data Tables, 1993, 54, 2'

loop_
_geom_angle_atom_site_label_1
_geom_angle_atom_site_label_2
_geom_angle_atom_site_label_3
_geom_angle
_geom_angle_site_symmetry_1
_geom_angle_site_symmetry_3
_geom_angle_publ_flag
C011 N009 C00F 124.6(11) . . ?
C015 N009 C00F 107.7(11) . . ?
C015 N009 C011 125.8(12) . . ?
C00V N00A C00U 105.8(13) . . ?
C01H N00A C00U 108.8(12) . . ?
C01H N00A C00V 144.2(13) . . ?
C01I N00B C00W 107.8(14) . . ?
C01U N00B C00W 105.0(14) . . ?
C01U N00B C01I 146.0(15) . . ?
C012 N00C C00P 126.0(12) . . ?
C017 N00C C00P 105.5(12) . . ?
C017 N00C C012 126.5(12) . . ?
C017 C00D C00M 104.1(12) . . ?
C02A C00D C00M 134.5(14) . . ?
C02A C00D C017 121.4(13) . . ?
C016 C00E H00E 120.5(8) . . ?
C01B C00E H00E 120.5(8) . . ?
C01B C00E C016 118.9(12) . . ?
C00J C00F N009 108.6(13) . . ?
C01W C00F N009 128.3(14) . . ?
C01W C00F C00J 122.9(14) . . ?
C01K C00G C00S 118.0(13) . . ?
C01O C00G C00S 106.8(13) . . ?
C01O C00G C01K 135.1(15) . . ?
C00X N00H C00S 128.6(12) . . ?
C023 N00H C00S 107.2(11) . . ?
C023 N00H C00X 124.1(12) . . ?
C013 N00I C00Y 125.3(12) . . ?
C016 N00I C00Y 127.2(12) . . ?
C016 N00I C013 107.4(11) . . ?
C00K C00J C00F 107.8(12) . . ?
C01L C00J C00F 118.6(14) . . ?
C01L C00J C00K 133.3(14) . . ?
C015 C00K C00J 105.1(12) . . ?
C02G C00K C00J 134.4(14) . . ?
C02G C00K C015 120.5(13) . . ?
C013 C00L C00N 106.4(13) . . ?
C021 C00L C00N 134.7(15) . . ?
C021 C00L C013 118.9(14) . . ?
C00P C00M C00D 108.0(11) . . ?
C01V C00M C00D 134.1(14) . . ?
C01V C00M C00P 117.9(13) . . ?
C016 C00N C00L 108.5(13) . . ?
C01D C00N C00L 134.0(14) . . ?
C01D C00N C016 117.5(14) . . ?
C00S C00O H00O 121.7(8) . . ?
C022 C00O H00O 121.7(8) . . ?
C022 C00O C00S 116.7(12) . . ?
C00M C00P N00C 109.7(12) . . ?
C025 C00P N00C 127.4(15) . . ?
C025 C00P C00M 122.9(13) . . ?
C01N C00Q C00V 106.8(13) . . ?
C02E C00Q C00V 118.7(14) . . ?
C02E C00Q C01N 134.4(16) . . ?
C00Y C00R H00R 117.3(8) . . ?
C011 C00R H00R 117.3(8) . . ?
C011 C00R C00Y 125.3(13) . . ?
N00H C00S C00G 109.5(12) . . ?
C00O C00S C00G 123.9(14) . . ?
C00O C00S N00H 126.7(14) . . ?
C017 C00T H00T 120.9(8) . . ?
C02H C00T H00T 120.9(9) . . ?
C02H C00T C017 118.1(13) . . ?
C01G C00U N00A 111.5(14) . . ?
C01N C00U N00A 114.7(14) . . ?
C01N C00U C01G 132.0(13) . . ?
C00Q C00V N00A 108.6(12) . . ?
C01A C00V N00A 131.1(16) . . ?
C01A C00V C00Q 120.3(14) . . ?
C010 C00W N00B 111.5(15) . . ?
C018 C00W N00B 115.8(15) . . ?
C018 C00W C010 131.1(16) . . ?
C010 C00X N00H 125.5(14) . . ?
C014 C00X N00H 117.8(13) . . ?
C014 C00X C010 116.6(12) . . ?
C00R C00Y N00I 117.7(13) . . ?
C01G C00Y N00I 123.5(14) . . ?
C01G C00Y C00R 118.6(12) . . ?
C01I C00Z C010 105.7(14) . . ?
C01T C00Z C010 136.0(15) . . ?
C01T C00Z C01I 118.2(14) . . ?
C00X C010 C00W 114.6(14) . . ?
C00Z C010 C00W 106.3(13) . . ?
C00Z C010 C00X 138.9(15) . . ?
C00R C011 N009 124.6(12) . . ?
C01N C011 N009 116.7(13) . . ?
C01N C011 C00R 118.7(12) . . ?
C014 C012 N00C 121.1(13) . . ?
C018 C012 N00C 118.3(13) . . ?
C018 C012 C014 120.6(13) . . ?
C00L C013 N00I 109.2(13) . . ?
C019 C013 N00I 128.5(15) . . ?
C019 C013 C00L 122.3(14) . . ?
C012 C014 C00X 123.9(13) . . ?
H014 C014 C00X 118.1(8) . . ?
H014 C014 C012 118.1(8) . . ?
C00K C015 N009 110.7(13) . . ?
C01P C015 N009 128.2(14) . . ?
C01P C015 C00K 121.1(13) . . ?
N00I C016 C00E 129.0(13) . . ?
C00N C016 C00E 122.4(14) . . ?
C00N C016 N00I 108.5(12) . . ?
C00D C017 N00C 112.6(12) . . ?
C00T C017 N00C 127.3(14) . . ?
C00T C017 C00D 120.0(13) . . ?
C012 C018 C00W 112.7(14) . . ?
C01C C018 C00W 102.8(14) . . ?
C01C C018 C012 144.2(15) . . ?
H019 C019 C013 121.1(9) . . ?
C01Z C019 C013 117.9(14) . . ?
C01Z C019 H019 121.1(10) . . ?
H01A C01A C00V 121.3(10) . . ?
C02D C01A C00V 117.5(14) . . ?
C02D C01A H01A 121.3(10) . . ?
H01B C01B C00E 120.8(8) . . ?
C020 C01B C00E 118.3(12) . . ?
C020 C01B H01B 120.8(9) . . ?
C01U C01C C018 107.7(14) . . ?
C01X C01C C018 133.1(16) . . ?
C01X C01C C01U 119.2(15) . . ?
H01D C01D C00N 119.6(8) . . ?
C020 C01D C00N 120.7(13) . . ?
C020 C01D H01D 119.6(9) . . ?
C01H C01E C01G 108.8(13) . . ?
C029 C01E C01G 132.5(15) . . ?
C029 C01E C01H 118.6(13) . . ?
C01Z C01F Br04 121.5(13) . . ?
C021 C01F Br04 117.4(14) . . ?
C021 C01F C01Z 121.1(13) . . ?
C00Y C01G C00U 112.5(13) . . ?
C01E C01G C00U 104.1(12) . . ?
C01E C01G C00Y 143.2(15) . . ?
C01E C01H N00A 106.5(12) . . ?
C02K C01H N00A 130.9(15) . . ?
C02K C01H C01E 122.6(14) . . ?
C00Z C01I N00B 108.6(14) . . ?
C01R C01I N00B 127.2(16) . . ?
C01R C01I C00Z 124.2(15) . . ?
C02D C01J H01J 119.7(9) . . ?
C02E C01J H01J 119.7(11) . . ?
C02E C01J C02D 120.6(16) . . ?
H01K C01K C00G 120.6(9) . . ?
C02J C01K C00G 118.9(13) . . ?
C02J C01K H01K 120.6(9) . . ?
H01L C01L C00J 120.4(9) . . ?
C02L C01L C00J 119.3(14) . . ?
C02L C01L H01L 120.4(10) . . ?
C01Y C01M H01M 119.1(11) . . ?
C02M C01M H01M 119.1(12) . . ?
C02M C01M C01Y 121.8(16) . . ?
C00U C01N C00Q 103.9(13) . . ?
C011 C01N C00Q 143.8(14) . . ?
C011 C01N C00U 112.0(13) . . ?
C023 C01O C00G 107.9(13) . . ?
C02P C01O C00G 131.7(16) . . ?
C02P C01O C023 120.4(15) . . ?
H01P C01P C015 121.6(8) . . ?
C02C C01P C015 116.8(13) . . ?
C02C C01P H01P 121.6(9) . . ?
C024 C01Q H01Q 120.0(10) . . ?
C025 C01Q H01Q 120.0(10) . . ?
C025 C01Q C024 120.0(15) . . ?
H01R C01R C01I 121.7(10) . . ?
C02B C01R C01I 116.6(15) . . ?
C02B C01R H01R 121.7(11) . . ?
C01W C01S H01S 118.5(9) . . ?
C02L C01S H01S 118.5(10) . . ?
C02L C01S C01W 123.1(15) . . ?
H01T C01T C00Z 121.1(9) . . ?
C02S C01T C00Z 117.7(13) . . ?
C02S C01T H01T 121.1(10) . . ?
C01C C01U N00B 108.6(14) . . ?
C01Y C01U N00B 129.6(17) . . ?
C01Y C01U C01C 121.7(16) . . ?
H01V C01V C00M 120.4(9) . . ?
C024 C01V C00M 119.2(14) . . ?
C024 C01V H01V 120.4(10) . . ?
C01S C01W C00F 116.1(14) . . ?
H01W C01W C00F 122.0(9) . . ?
H01W C01W C01S 122.0(9) . . ?
H01X C01X C01C 120.5(10) . . ?
C02M C01X C01C 119.1(16) . . ?
C02M C01X H01X 120.5(11) . . ?
C01U C01Y C01M 115.5(15) . . ?
H01Y C01Y C01M 122.3(11) . . ?
H01Y C01Y C01U 122.3(11) . . ?
C01F C01Z C019 121.2(15) . . ?
H01Z C01Z C019 119.4(10) . . ?
H01Z C01Z C01F 119.4(9) . . ?
C01B C020 Br01 117.5(12) . . ?
C01D C020 Br01 120.5(12) . . ?
C01D C020 C01B 122.0(13) . . ?
C01F C021 C00L 118.5(13) . . ?
H021 C021 C00L 120.7(9) . . ?
H021 C021 C01F 120.7(9) . . ?
H022 C022 C00O 119.7(8) . . ?
C02J C022 C00O 120.6(12) . . ?
C02J C022 H022 119.7(9) . . ?
C01O C023 N00H 108.7(13) . . ?
C027 C023 N00H 130.2(15) . . ?
C027 C023 C01O 121.0(14) . . ?
C01Q C024 Br07 118.8(15) . . ?
C01V C024 Br07 119.5(14) . . ?
C01V C024 C01Q 121.7(14) . . ?
C01Q C025 C00P 118.3(14) . . ?
H025 C025 C00P 120.9(9) . . ?
H025 C025 C01Q 120.9(10) . . ?
H027 C027 C023 121.0(9) . . ?
C02F C027 C023 118.1(14) . . ?
C02F C027 H027 121.0(10) . . ?
C02A C028 Br06 118.7(12) . . ?
C02H C028 Br06 119.4(12) . . ?
C02H C028 C02A 121.9(13) . . ?
H029 C029 C01E 120.7(8) . . ?
C02U C029 C01E 118.7(14) . . ?
C02U C029 H029 120.7(10) . . ?
C028 C02A C00D 118.0(13) . . ?
H02A C02A C00D 121.0(8) . . ?
H02A C02A C028 121.0(9) . . ?
H02B C02B C01R 119.7(11) . . ?
C02S C02B C01R 120.7(16) . . ?
C02S C02B H02B 119.7(11) . . ?
H02C C02C C01P 119.2(9) . . ?
C02O C02C C01P 121.6(14) . . ?
C02O C02C H02C 119.2(9) . . ?
C01J C02D C01A 121.5(15) . . ?
H02D C02D C01A 119.3(10) . . ?
H02D C02D C01J 119.3(9) . . ?
C01J C02E C00Q 121.2(15) . . ?
H02E C02E C00Q 119.4(10) . . ?
H02E C02E C01J 119.4(11) . . ?
H02F C02F C027 120.1(10) . . ?
C02I C02F C027 119.9(14) . . ?
C02I C02F H02F 120.1(9) . . ?
H02G C02G C00K 121.3(8) . . ?
C02O C02G C00K 117.4(13) . . ?
C02O C02G H02G 121.3(9) . . ?
C028 C02H C00T 120.4(14) . . ?
H02H C02H C00T 119.8(9) . . ?
H02H C02H C028 119.8(9) . . ?
C02F C02I Br03 117.7(14) . . ?
C02P C02I Br03 119.6(14) . . ?
C02P C02I C02F 122.6(13) . . ?
C01K C02J Br02 119.3(12) . . ?
C022 C02J Br02 118.9(12) . . ?
C022 C02J C01K 121.8(13) . . ?
H02K C02K C01H 120.7(10) . . ?
C02T C02K C01H 118.6(15) . . ?
C02T C02K H02K 120.7(10) . . ?
C01L C02L Br08 120.6(14) . . ?
C01S C02L Br08 119.5(15) . . ?
C01S C02L C01L 119.8(15) . . ?
C01X C02M C01M 122.7(17) . . ?
H02M C02M C01M 118.7(12) . . ?
H02M C02M C01X 118.7(11) . . ?
C02C C02O Br05 120.1(13) . . ?
C02G C02O Br05 117.4(13) . . ?
C02G C02O C02C 122.4(14) . . ?
C02I C02P C01O 117.7(14) . . ?
H02P C02P C01O 121.1(10) . . ?
H02P C02P C02I 121.1(10) . . ?
C02B C02S C01T 122.6(15) . . ?
H02S C02S C01T 118.7(10) . . ?
H02S C02S C02B 118.7(11) . . ?
H02T C02T C02K 120.0(10) . . ?
C02U C02T C02K 119.9(16) . . ?
C02U C02T H02T 120.0(11) . . ?
C02T C02U C029 121.6(16) . . ?
H02U C02U C029 119.2(10) . . ?
H02U C02U C02T 119.2(11) . . ?

loop_
_geom_bond_atom_site_label_1
_geom_bond_atom_site_label_2
_geom_bond_distance
_geom_bond_site_symmetry_2
_geom_bond_publ_flag
Br01 C020 1.919(13) . ?
Br02 C02J 1.898(13) . ?
Br03 C02I 1.901(12) . ?
Br04 C01F 1.877(13) . ?
Br05 C02O 1.900(15) . ?
Br06 C028 1.899(13) . ?
Br07 C024 1.891(13) . ?
Br08 C02L 1.863(15) . ?
N009 C00F 1.393(14) . ?
N009 C011 1.410(14) . ?
N009 C015 1.373(14) . ?
N00A C00U 1.380(14) . ?
N00A C00V 1.403(14) . ?
N00A C01H 1.421(15) . ?
N00B C00W 1.354(15) . ?
N00B C01I 1.415(16) . ?
N00B C01U 1.400(17) . ?
N00C C00P 1.396(14) . ?
N00C C012 1.413(15) . ?
N00C C017 1.363(14) . ?
C00D C00M 1.431(15) . ?
C00D C017 1.390(15) . ?
C00D C02A 1.363(15) . ?
C00E H00E 0.9300 . ?
C00E C016 1.379(15) . ?
C00E C01B 1.376(14) . ?
C00F C00J 1.381(15) . ?
C00F C01W 1.381(16) . ?
C00G C00S 1.398(15) . ?
C00G C01K 1.381(16) . ?
C00G C01O 1.406(17) . ?
N00H C00S 1.400(14) . ?
N00H C00X 1.411(14) . ?
N00H C023 1.387(15) . ?
N00I C00Y 1.394(14) . ?
N00I C013 1.406(15) . ?
N00I C016 1.396(14) . ?
C00J C00K 1.452(16) . ?
C00J C01L 1.399(15) . ?
C00K C015 1.386(15) . ?
C00K C02G 1.372(15) . ?
C00L C00N 1.417(16) . ?
C00L C013 1.409(16) . ?
C00L C021 1.386(16) . ?
C00M C00P 1.377(15) . ?
C00M C01V 1.391(15) . ?
C00N C016 1.401(15) . ?
C00N C01D 1.369(15) . ?
C00O H00O 0.9300 . ?
C00O C00S 1.386(15) . ?
C00O C022 1.360(14) . ?
C00P C025 1.371(16) . ?
C00Q C00V 1.448(17) . ?
C00Q C01N 1.468(17) . ?
C00Q C02E 1.353(17) . ?
C00R H00R 0.9300 . ?
C00R C00Y 1.401(16) . ?
C00R C011 1.365(14) . ?
C00T H00T 0.9300 . ?
C00T C017 1.419(16) . ?
C00T C02H 1.363(16) . ?
C00U C01G 1.387(16) . ?
C00U C01N 1.379(17) . ?
C00V C01A 1.399(15) . ?
C00W C010 1.370(16) . ?
C00W C018 1.373(16) . ?
C00X C010 1.403(16) . ?
C00X C014 1.430(15) . ?
C00Y C01G 1.378(15) . ?
C00Z C010 1.473(17) . ?
C00Z C01I 1.400(16) . ?
C00Z C01T 1.381(16) . ?
C011 C01N 1.407(16) . ?
C012 C014 1.367(15) . ?
C012 C018 1.388(16) . ?
C013 C019 1.372(16) . ?
C014 H014 0.9300 . ?
C015 C01P 1.402(16) . ?
C018 C01C 1.447(17) . ?
C019 H019 0.9300 . ?
C019 C01Z 1.369(16) . ?
C01A H01A 0.9300 . ?
C01A C02D 1.383(17) . ?
C01B H01B 0.9300 . ?
C01B C020 1.401(16) . ?
C01C C01U 1.423(17) . ?
C01C C01X 1.363(16) . ?
C01D H01D 0.9300 . ?
C01D C020 1.353(15) . ?
C01E C01G 1.485(16) . ?
C01E C01H 1.402(15) . ?
C01E C029 1.378(16) . ?
C01F C01Z 1.385(17) . ?
C01F C021 1.387(16) . ?
C01H C02K 1.386(16) . ?
C01I C01R 1.400(17) . ?
C01J H01J 0.9300 . ?
C01J C02D 1.384(18) . ?
C01J C02E 1.360(16) . ?
C01K H01K 0.9300 . ?
C01K C02J 1.368(16) . ?
C01L H01L 0.9300 . ?
C01L C02L 1.382(17) . ?
C01M H01M 0.9300 . ?
C01M C01Y 1.393(18) . ?
C01M C02M 1.363(19) . ?
C01O C023 1.407(16) . ?
C01O C02P 1.362(16) . ?
C01P H01P 0.9300 . ?
C01P C02C 1.359(16) . ?
C01Q H01Q 0.9300 . ?
C01Q C024 1.381(18) . ?
C01Q C025 1.358(17) . ?
C01R H01R 0.9300 . ?
C01R C02B 1.375(18) . ?
C01S H01S 0.9300 . ?
C01S C01W 1.386(17) . ?
C01S C02L 1.364(18) . ?
C01T H01T 0.9300 . ?
C01T C02S 1.420(18) . ?
C01U C01Y 1.387(17) . ?
C01V H01V 0.9300 . ?
C01V C024 1.358(17) . ?
C01W H01W 0.9300 . ?
C01X H01X 0.9300 . ?
C01X C02M 1.336(18) . ?
C01Y H01Y 0.9300 . ?
C01Z H01Z 0.9300 . ?
C021 H021 0.9300 . ?
C022 H022 0.9300 . ?
C022 C02J 1.408(15) . ?
C023 C027 1.391(16) . ?
C025 H025 0.9300 . ?
C027 H027 0.9300 . ?
C027 C02F 1.384(16) . ?
C028 C02A 1.383(16) . ?
C028 C02H 1.390(17) . ?
C029 H029 0.9300 . ?
C029 C02U 1.414(18) . ?
C02A H02A 0.9300 . ?
C02B H02B 0.9300 . ?
C02B C02S 1.373(18) . ?
C02C H02C 0.9300 . ?
C02C C02O 1.363(17) . ?
C02D H02D 0.9300 . ?
C02E H02E 0.9300 . ?
C02F H02F 0.9300 . ?
C02F C02I 1.375(17) . ?
C02G H02G 0.9300 . ?
C02G C02O 1.368(16) . ?
C02H H02H 0.9300 . ?
C02I C02P 1.392(17) . ?
C02K H02K 0.9300 . ?
C02K C02T 1.375(19) . ?
C02M H02M 0.9300 . ?
C02P H02P 0.9300 . ?
C02S H02S 0.9300 . ?
C02T H02T 0.9300 . ?
C02T C02U 1.382(19) . ?
C02U H02U 0.9300 . ?

loop_
_smtbx_masks_void_nr
_smtbx_masks_void_average_x
_smtbx_masks_void_average_y
_smtbx_masks_void_average_z
_smtbx_masks_void_volume
_smtbx_masks_void_count_electrons
_smtbx_masks_void_content
1 0.174 -0.122 0.250 270.7 82.7 ?
2 -0.027 0.122 0.750 270.7 78.1 ?
